data_1557088
loop_
_publ_author_name
'Zheng, Zheng'
'Liu, Haixiang'
'Zhai, Shaodong'
'Zhang, Haoke'
'Shan, Guogang'
'Kwok, Ryan T. K.'
'Ma, Chao'
'Sung, Herman H. Y.'
'Williams, Ian D.'
'Lam, Jacky W. Y.'
'Wong, Kam Sing'
'Hu, Xianglong'
'Tang, Ben Zhong'

_publ_section_title
;
 Highly efficient singlet oxygen generation, two-photon photodynamic
 therapy and melanoma ablation by rationally designed
 mitochondria-specific near-infrared AIEgens
;
_journal_issue 9
_journal_name_full 'Chemical Science'
_journal_page_first 2494
_journal_page_last 2503
_journal_paper_doi 10.1039/C9SC06441A
_journal_volume 11
_journal_year 2020
_chemical_formula_moiety 'C27 H22 N2 O'
_chemical_formula_sum 'C27 H22 N2 O'
_chemical_formula_weight 390.46
_space_group_crystal_system monoclinic
_space_group_IT_number 14
_space_group_name_Hall '-P 2yn'
_space_group_name_H-M_alt 'P 1 21/n 1'
_atom_sites_solution_hydrogens geom
_atom_sites_solution_primary direct
_audit_creation_date 2017-05-18
_audit_creation_method
;
Olex2 1.2
(compiled 2017.03.28 svn.r3405 for OlexSys, GUI svn.r5337)
;
_audit_update_record
;
2019-06-07 deposited with the CCDC.	2020-01-20 downloaded from the CCDC.
;
_cell_angle_alpha 90
_cell_angle_beta 107.3297(12)
_cell_angle_gamma 90
_cell_formula_units_Z 4
_cell_length_a 9.53897(10)
_cell_length_b 23.1410(2)
_cell_length_c 9.57210(10)
_cell_measurement_reflns_used 8335
_cell_measurement_temperature 100.01(10)
_cell_measurement_theta_max 75.5480
_cell_measurement_theta_min 3.8140
_cell_volume 2017.04(4)
_computing_cell_refinement 'CrysAlisPro 1.171.38.46 (Rigaku OD, 2015)'
_computing_data_collection 'CrysAlisPro 1.171.38.46 (Rigaku OD, 2015)'
_computing_data_reduction 'CrysAlisPro 1.171.38.46 (Rigaku OD, 2015)'
_computing_molecular_graphics 'Olex2 (Dolomanov et al., 2009)'
_computing_publication_material 'Olex2 (Dolomanov et al., 2009)'
_computing_structure_refinement 'ShelXL (Sheldrick, 2015)'
_computing_structure_solution 'ShelXS (Sheldrick, 2008)'
_diffrn_ambient_environment N~2~
_diffrn_ambient_temperature 100.01(10)
_diffrn_detector 'CCD plate'
_diffrn_detector_area_resol_mean 10.3577
_diffrn_detector_type Atlas
_diffrn_measured_fraction_theta_full 0.984
_diffrn_measured_fraction_theta_max 0.983
_diffrn_measurement_details
;
List of Runs (angles in degrees, time in seconds):

  # Type    Start    End  Width  t~exp~   \w     \q     \k     \f   Frames
#--------------------------------------------------------------------------
  1  \w     36.00 111.00   1.00    3.00    --  110.57 -45.00   0.00   75
  2  \w     39.00  96.00   1.00    2.00    --   40.57-125.00-120.00   57
  3  \w     85.00 177.00   1.00    3.00    --  110.57  45.00 -90.00   92
  4  \w     47.00 115.00   1.00    3.00    --  110.57-111.00  30.00   68
  5  \w     37.00 140.00   1.00    3.00    --  110.57 -30.00-120.00  103
  6  \w     35.00 160.00   1.00    3.00    --  110.57 -15.00  90.00  125
  7  \w     39.00 108.00   1.00    3.00    --  110.57 -94.00 150.00   69
  8  \w     32.00 127.00   1.00    3.00    --  110.57 -77.00-150.00   95
  9  \w    -70.00  33.00   1.00    2.00    --  -40.57  57.00-180.00  103
 10  \w   -111.00 -11.00   1.00    2.00    --  -40.57 -57.00   0.00  100
 11  \w   -117.00 -14.00   1.00    2.00    --  -40.57 -37.00-120.00  103
;
_diffrn_measurement_device 'kappa diffractometer'
_diffrn_measurement_device_type 'SuperNova, Dual, Cu at zero, Atlas'
_diffrn_measurement_method '\w scans'
_diffrn_orient_matrix_type 'CrysAlisPro convention (1999,Acta A55,543-557)'
_diffrn_orient_matrix_UB_11 -0.1413772000
_diffrn_orient_matrix_UB_12 0.0075053000
_diffrn_orient_matrix_UB_13 0.0445646000
_diffrn_orient_matrix_UB_21 -0.0324694000
_diffrn_orient_matrix_UB_22 0.0570746000
_diffrn_orient_matrix_UB_23 -0.0865634000
_diffrn_orient_matrix_UB_31 -0.0872369000
_diffrn_orient_matrix_UB_32 -0.0334825000
_diffrn_orient_matrix_UB_33 -0.1374925000
_diffrn_radiation_monochromator mirror
_diffrn_radiation_probe x-ray
_diffrn_radiation_type CuK\a
_diffrn_radiation_wavelength 1.54184
_diffrn_reflns_av_R_equivalents 0.0108
_diffrn_reflns_av_unetI/netI 0.0110
_diffrn_reflns_Laue_measured_fraction_full 0.984
_diffrn_reflns_Laue_measured_fraction_max 0.983
_diffrn_reflns_limit_h_max 11
_diffrn_reflns_limit_h_min -11
_diffrn_reflns_limit_k_max 27
_diffrn_reflns_limit_k_min -27
_diffrn_reflns_limit_l_max 7
_diffrn_reflns_limit_l_min -11
_diffrn_reflns_number 10527
_diffrn_reflns_point_group_measured_fraction_full 0.984
_diffrn_reflns_point_group_measured_fraction_max 0.983
_diffrn_reflns_theta_full 66.500
_diffrn_reflns_theta_max 67.485
_diffrn_reflns_theta_min 3.820
_diffrn_source 'micro-focus sealed X-ray tube'
_diffrn_source_current 0.80
_diffrn_source_power 0.040
_diffrn_source_target Cu
_diffrn_source_type 'SuperNova (Cu) X-ray Source'
_diffrn_source_voltage 50
_exptl_absorpt_coefficient_mu 0.613
_exptl_absorpt_correction_T_max 1.00000
_exptl_absorpt_correction_T_min 0.86709
_exptl_absorpt_correction_type multi-scan
_exptl_absorpt_process_details
;
CrysAlisPro 1.171.38.46 (Rigaku Oxford Diffraction, 2015)
Empirical absorption correction using spherical harmonics,
 implemented in SCALE3 ABSPACK scaling algorithm.
;
_exptl_crystal_colour yellow
_exptl_crystal_colour_primary yellow
_exptl_crystal_density_diffrn 1.286
_exptl_crystal_density_method 'not measured'
_exptl_crystal_description block
_exptl_crystal_F_000 824
_exptl_crystal_size_max 0.30
_exptl_crystal_size_mid 0.30
_exptl_crystal_size_min 0.25
_refine_diff_density_max 0.198
_refine_diff_density_min -0.175
_refine_diff_density_rms 0.033
_refine_ls_extinction_method none
_refine_ls_goodness_of_fit_ref 1.001
_refine_ls_hydrogen_treatment constr
_refine_ls_matrix_type full
_refine_ls_number_parameters 281
_refine_ls_number_reflns 3583
_refine_ls_number_restraints 0
_refine_ls_restrained_S_all 1.001
_refine_ls_R_factor_all 0.0360
_refine_ls_R_factor_gt 0.0349
_refine_ls_shift/su_max 0.001
_refine_ls_shift/su_mean 0.000
_refine_ls_structure_factor_coef Fsqd
_refine_ls_weighting_details 'w=1/[\s^2^(Fo^2^)+(0.0620P)^2^+0.6120P] where P=(Fo^2^+2Fc^2^)/3'
_refine_ls_weighting_scheme calc
_refine_ls_wR_factor_gt 0.0958
_refine_ls_wR_factor_ref 0.0967
_reflns_Friedel_coverage 0.000
_reflns_number_gt 3471
_reflns_number_total 3583
_reflns_threshold_expression 'I > 2\s(I)'
_cod_data_source_file c9sc06441a2.cif
_cod_data_source_block zhengz1a
_cod_depositor_comments
;Adding full bibliography for 1557087--1557088.cif.

 Adding full bibliography for 1557087--1557088.cif.
;
_cod_database_code 1557088
_shelx_shelxl_version_number 2014/7
_shelx_space_group_comment
;
The symmetry employed for this shelxl refinement is uniquely defined
by the following loop, which should always be used as a source of
symmetry information in preference to the above space-group names.
They are only intended as comments.
;
_reflns_odcompleteness_completeness 99.13
_reflns_odcompleteness_iscentric 1
_reflns_odcompleteness_theta 68.13
_olex2_refinement_description
;
1. Fixed Uiso
 At 1.2 times of:
  All C(H) groups, All C(H,H) groups
 At 1.5 times of:
  All C(H,H,H) groups
2. Others
 Fixed Sof: O1(0.5) O1A(0.5) H20A(0.5) H20(0.5)
3.a Secondary CH2 refined with riding coordinates:
 C41(H41A,H41B)
3.b Aromatic/amide H refined with riding coordinates:
 C2(H2), C4(H4), C5(H5), C8(H8), C9(H9), C11(H11), C20(H20A), C20(H20),
 C22(H22), C23(H23), C24(H24), C25(H25), C26(H26), C32(H32), C33(H33), C34(H34),
  C35(H35), C36(H36)
3.c Idealised Me refined as rotating group:
 C42(H42A,H42B,H42C)
;
_olex2_date_sample_data_collection 2017-05-17
_olex2_submission_special_instructions 'No special instructions were received'
_oxdiff_exptl_absorpt_empirical_details
;
Empirical correction (ABSPACK) includes:
- Absorption correction using spherical harmonics
- Frame scaling
;
_oxdiff_exptl_absorpt_empirical_full_max 1.258
_oxdiff_exptl_absorpt_empirical_full_min 0.715

loop_
_space_group_symop_operation_xyz
'x, y, z'
'-x+1/2, y+1/2, -z+1/2'
'-x, -y, -z'
'x-1/2, -y-1/2, z-1/2'

loop_
_atom_site_label
_atom_site_type_symbol
_atom_site_fract_x
_atom_site_fract_y
_atom_site_fract_z
_atom_site_U_iso_or_equiv
_atom_site_adp_type
_atom_site_occupancy
_atom_site_site_symmetry_order
_atom_site_calc_flag
_atom_site_refinement_flags_posn
_atom_site_refinement_flags_occupancy
_atom_site_disorder_assembly
_atom_site_disorder_group
O1 O 0.6434(2) 0.47456(9) -0.41896(19) 0.0366(4) Uani 0.5 1 d . P A 1
O1A O 0.7112(2) 0.43039(8) -0.2902(2) 0.0353(4) Uani 0.5 1 d . P A 2
N1 N 0.71329(10) 0.53702(4) 0.20564(10) 0.0195(2) Uani 1 1 d . . . .
N2 N 0.70755(10) 0.68076(4) 0.57996(10) 0.0194(2) Uani 1 1 d . . . .
C1 C 0.66548(11) 0.53963(5) 0.05465(12) 0.0189(2) Uani 1 1 d . . . .
C2 C 0.68696(12) 0.49998(5) -0.04588(13) 0.0228(3) Uani 1 1 d . . . .
H2 H 0.7389 0.4659 -0.0153 0.027 Uiso 1 1 calc R . . .
C3 C 0.62832(13) 0.51282(5) -0.19370(13) 0.0251(3) Uani 1 1 d . . . .
C4 C 0.54939(13) 0.56424(5) -0.24025(12) 0.0246(3) Uani 1 1 d . . . .
H4 H 0.5108 0.5718 -0.3398 0.030 Uiso 1 1 calc R . . .
C5 C 0.52853(12) 0.60371(5) -0.13950(12) 0.0211(2) Uani 1 1 d . . . .
H5 H 0.4758 0.6375 -0.1707 0.025 Uiso 1 1 calc R . . .
C6 C 0.58800(11) 0.59198(5) 0.01015(12) 0.0176(2) Uani 1 1 d . . . .
C7 C 0.59404(11) 0.62277(5) 0.14277(11) 0.0166(2) Uani 1 1 d . . . .
C8 C 0.54793(11) 0.67743(5) 0.17450(11) 0.0169(2) Uani 1 1 d . . . .
H8 H 0.4927 0.7010 0.0995 0.020 Uiso 1 1 calc R . . .
C9 C 0.58500(11) 0.69604(5) 0.31775(12) 0.0172(2) Uani 1 1 d . . . .
H9 H 0.5573 0.7328 0.3383 0.021 Uiso 1 1 calc R . . .
C10 C 0.66445(11) 0.66015(5) 0.43391(11) 0.0169(2) Uani 1 1 d . . . .
C11 C 0.70656(11) 0.60495(5) 0.40585(12) 0.0177(2) Uani 1 1 d . . . .
H11 H 0.7550 0.5804 0.4818 0.021 Uiso 1 1 calc R . . .
C12 C 0.67382(11) 0.58760(4) 0.26022(12) 0.0167(2) Uani 1 1 d . . . .
C20 C 0.65387(17) 0.47167(7) -0.30061(16) 0.0391(3) Uani 1 1 d . . . .
H20A H 0.6125 0.4832 -0.3972 0.047 Uiso 0.5 1 calc R P A 2
H20 H 0.6854 0.4356 -0.2606 0.047 Uiso 0.5 1 calc R P A 1
C21 C 0.85084(11) 0.66730(4) 0.67348(11) 0.0170(2) Uani 1 1 d . . . .
C22 C 0.97209(12) 0.66925(4) 0.62003(12) 0.0187(2) Uani 1 1 d . . . .
H22 H 0.9593 0.6787 0.5226 0.022 Uiso 1 1 calc R . . .
C23 C 1.11132(12) 0.65710(5) 0.71181(13) 0.0212(2) Uani 1 1 d . . . .
H23 H 1.1912 0.6578 0.6750 0.025 Uiso 1 1 calc R . . .
C24 C 1.13289(12) 0.64384(5) 0.85799(13) 0.0223(2) Uani 1 1 d . . . .
H24 H 1.2269 0.6367 0.9198 0.027 Uiso 1 1 calc R . . .
C25 C 1.01292(13) 0.64137(5) 0.91081(12) 0.0226(2) Uani 1 1 d . . . .
H25 H 1.0264 0.6320 1.0084 0.027 Uiso 1 1 calc R . . .
C26 C 0.87233(12) 0.65269(5) 0.81937(12) 0.0207(2) Uani 1 1 d . . . .
H26 H 0.7924 0.6505 0.8559 0.025 Uiso 1 1 calc R . . .
C31 C 0.61717(12) 0.71948(5) 0.62874(11) 0.0180(2) Uani 1 1 d . . . .
C32 C 0.46416(12) 0.71400(5) 0.57920(11) 0.0197(2) Uani 1 1 d . . . .
H32 H 0.4214 0.6840 0.5161 0.024 Uiso 1 1 calc R . . .
C33 C 0.37619(12) 0.75318(5) 0.62404(12) 0.0225(2) Uani 1 1 d . . . .
H33 H 0.2746 0.7500 0.5880 0.027 Uiso 1 1 calc R . . .
C34 C 0.43776(13) 0.79696(5) 0.72173(12) 0.0242(3) Uani 1 1 d . . . .
H34 H 0.3781 0.8226 0.7526 0.029 Uiso 1 1 calc R . . .
C35 C 0.58978(13) 0.80204(5) 0.77309(12) 0.0240(3) Uani 1 1 d . . . .
H35 H 0.6320 0.8311 0.8394 0.029 Uiso 1 1 calc R . . .
C36 C 0.67895(12) 0.76404(5) 0.72591(12) 0.0214(2) Uani 1 1 d . . . .
H36 H 0.7805 0.7683 0.7593 0.026 Uiso 1 1 calc R . . .
C41 C 0.80928(13) 0.49253(5) 0.29006(13) 0.0230(3) Uani 1 1 d . . . .
H41A H 0.7799 0.4553 0.2441 0.028 Uiso 1 1 calc R . . .
H41B H 0.7983 0.4911 0.3875 0.028 Uiso 1 1 calc R . . .
C42 C 0.96961(14) 0.50336(6) 0.30188(15) 0.0337(3) Uani 1 1 d . . . .
H42A H 0.9804 0.5064 0.2056 0.051 Uiso 1 1 calc GR . . .
H42B H 1.0283 0.4719 0.3531 0.051 Uiso 1 1 calc GR . . .
H42C H 1.0014 0.5387 0.3544 0.051 Uiso 1 1 calc GR . . .

loop_
_atom_site_aniso_label
_atom_site_aniso_U_11
_atom_site_aniso_U_22
_atom_site_aniso_U_33
_atom_site_aniso_U_23
_atom_site_aniso_U_13
_atom_site_aniso_U_12
O1 0.0392(10) 0.0506(12) 0.0194(9) -0.0076(8) 0.0080(7) -0.0005(9)
O1A 0.0318(9) 0.0349(11) 0.0396(11) -0.0113(8) 0.0114(8) 0.0092(8)
N1 0.0198(5) 0.0166(4) 0.0200(5) -0.0011(4) 0.0029(4) 0.0022(4)
N2 0.0165(5) 0.0237(5) 0.0162(5) -0.0024(4) 0.0023(4) 0.0032(4)
C1 0.0158(5) 0.0194(5) 0.0207(5) -0.0028(4) 0.0041(4) -0.0031(4)
C2 0.0188(5) 0.0214(6) 0.0280(6) -0.0053(5) 0.0068(5) -0.0011(4)
C3 0.0219(6) 0.0294(6) 0.0259(6) -0.0078(5) 0.0103(5) -0.0070(5)
C4 0.0251(6) 0.0315(6) 0.0169(5) -0.0025(5) 0.0057(4) -0.0074(5)
C5 0.0182(5) 0.0239(6) 0.0200(5) 0.0003(4) 0.0040(4) -0.0035(4)
C6 0.0135(5) 0.0192(5) 0.0201(5) -0.0015(4) 0.0049(4) -0.0034(4)
C7 0.0133(5) 0.0183(5) 0.0176(5) -0.0001(4) 0.0037(4) -0.0030(4)
C8 0.0150(5) 0.0171(5) 0.0179(5) 0.0027(4) 0.0036(4) -0.0001(4)
C9 0.0153(5) 0.0159(5) 0.0205(5) -0.0007(4) 0.0056(4) 0.0005(4)
C10 0.0141(5) 0.0198(5) 0.0165(5) -0.0007(4) 0.0041(4) -0.0016(4)
C11 0.0156(5) 0.0177(5) 0.0182(5) 0.0029(4) 0.0027(4) 0.0002(4)
C12 0.0141(5) 0.0156(5) 0.0198(5) -0.0010(4) 0.0041(4) -0.0018(4)
C20 0.0424(8) 0.0424(9) 0.0399(8) -0.0173(6) 0.0234(6) -0.0132(7)
C21 0.0161(5) 0.0145(5) 0.0186(5) -0.0024(4) 0.0023(4) 0.0005(4)
C22 0.0208(5) 0.0158(5) 0.0199(5) -0.0004(4) 0.0065(4) 0.0000(4)
C23 0.0173(5) 0.0168(5) 0.0302(6) -0.0023(4) 0.0081(5) -0.0004(4)
C24 0.0183(5) 0.0166(5) 0.0270(6) -0.0029(4) -0.0008(4) 0.0029(4)
C25 0.0261(6) 0.0217(6) 0.0169(5) -0.0009(4) 0.0015(4) 0.0020(4)
C26 0.0197(5) 0.0230(6) 0.0193(5) -0.0012(4) 0.0059(4) -0.0001(4)
C31 0.0182(5) 0.0221(5) 0.0143(5) 0.0023(4) 0.0058(4) 0.0031(4)
C32 0.0183(5) 0.0233(6) 0.0170(5) 0.0028(4) 0.0045(4) -0.0002(4)
C33 0.0164(5) 0.0318(6) 0.0200(5) 0.0064(5) 0.0065(4) 0.0030(4)
C34 0.0238(6) 0.0320(6) 0.0186(5) 0.0023(5) 0.0093(4) 0.0094(5)
C35 0.0252(6) 0.0282(6) 0.0177(5) -0.0045(4) 0.0048(4) 0.0040(5)
C36 0.0166(5) 0.0274(6) 0.0191(5) -0.0016(4) 0.0036(4) 0.0015(4)
C41 0.0248(6) 0.0173(5) 0.0237(6) -0.0004(4) 0.0024(5) 0.0052(4)
C42 0.0244(6) 0.0375(7) 0.0349(7) 0.0016(6) 0.0021(5) 0.0070(5)

loop_
_atom_type_symbol
_atom_type_description
_atom_type_scat_dispersion_real
_atom_type_scat_dispersion_imag
_atom_type_scat_source
C C 0.0181 0.0091 'International Tables Vol C Tables 4.2.6.8 and 6.1.1.4'
H H 0.0000 0.0000 'International Tables Vol C Tables 4.2.6.8 and 6.1.1.4'
N N 0.0311 0.0180 'International Tables Vol C Tables 4.2.6.8 and 6.1.1.4'
O O 0.0492 0.0322 'International Tables Vol C Tables 4.2.6.8 and 6.1.1.4'

loop_
_geom_angle_atom_site_label_1
_geom_angle_atom_site_label_2
_geom_angle_atom_site_label_3
_geom_angle
C1 N1 C41 124.74(9)
C12 N1 C1 108.49(9)
C12 N1 C41 126.07(9)
C10 N2 C21 119.17(9)
C31 N2 C10 120.81(9)
C31 N2 C21 119.65(9)
N1 C1 C2 128.72(10)
N1 C1 C6 109.39(9)
C2 C1 C6 121.88(10)
C1 C2 C3 117.82(11)
C2 C3 C4 121.20(11)
C2 C3 C20 118.05(12)
C4 C3 C20 120.73(12)
C5 C4 C3 120.75(11)
C4 C5 C6 119.07(11)
C1 C6 C7 106.10(9)
C5 C6 C1 119.27(10)
C5 C6 C7 134.61(10)
C8 C7 C6 134.73(10)
C8 C7 C12 118.48(9)
C12 C7 C6 106.66(9)
C9 C8 C7 119.55(10)
C8 C9 C10 121.14(10)
C9 C10 N2 120.54(9)
C11 C10 N2 118.98(10)
C11 C10 C9 120.42(10)
C10 C11 C12 117.83(10)
N1 C12 C7 109.31(9)
N1 C12 C11 128.19(10)
C11 C12 C7 122.48(10)
O1 C20 C3 133.52(19)
O1A C20 C3 133.34(18)
C22 C21 N2 120.37(10)
C26 C21 N2 120.64(10)
C26 C21 C22 118.99(10)
C23 C22 C21 120.18(10)
C22 C23 C24 120.72(10)
C25 C24 C23 119.19(10)
C24 C25 C26 120.66(10)
C25 C26 C21 120.24(10)
C32 C31 N2 120.46(10)
C36 C31 N2 120.63(10)
C36 C31 C32 118.91(10)
C33 C32 C31 120.11(10)
C34 C33 C32 120.86(10)
C33 C34 C35 119.23(10)
C36 C35 C34 120.43(11)
C35 C36 C31 120.42(10)
N1 C41 C42 112.22(10)

loop_
_geom_bond_atom_site_label_1
_geom_bond_atom_site_label_2
_geom_bond_distance
O1 C20 1.109(2)
O1A C20 1.091(2)
N1 C1 1.3812(14)
N1 C12 1.3790(14)
N1 C41 1.4528(14)
N2 C10 1.4172(14)
N2 C21 1.4275(14)
N2 C31 1.4157(14)
C1 C2 1.3882(16)
C1 C6 1.4170(15)
C2 C3 1.3899(17)
C3 C4 1.4077(18)
C3 C20 1.4704(17)
C4 C5 1.3849(17)
C5 C6 1.4012(15)
C6 C7 1.4418(15)
C7 C8 1.4018(15)
C7 C12 1.4127(15)
C8 C9 1.3791(15)
C9 C10 1.4137(15)
C10 C11 1.3889(15)
C11 C12 1.3939(15)
C21 C22 1.3978(16)
C21 C26 1.3914(15)
C22 C23 1.3855(16)
C23 C24 1.3867(17)
C24 C25 1.3831(17)
C25 C26 1.3906(16)
C31 C32 1.3996(15)
C31 C36 1.3961(16)
C32 C33 1.3874(16)
C33 C34 1.3851(17)
C34 C35 1.3906(17)
C35 C36 1.3892(16)
C41 C42 1.5203(17)

loop_
_geom_torsion_atom_site_label_1
_geom_torsion_atom_site_label_2
_geom_torsion_atom_site_label_3
_geom_torsion_atom_site_label_4
_geom_torsion
N1 C1 C2 C3 -179.44(10)
N1 C1 C6 C5 -179.66(9)
N1 C1 C6 C7 1.65(12)
N2 C10 C11 C12 -174.54(9)
N2 C21 C22 C23 178.91(9)
N2 C21 C26 C25 -178.03(10)
N2 C31 C32 C33 -178.05(10)
N2 C31 C36 C35 179.79(10)
C1 N1 C12 C7 2.27(12)
C1 N1 C12 C11 -176.13(10)
C1 N1 C41 C42 79.90(13)
C1 C2 C3 C4 -0.15(17)
C1 C2 C3 C20 178.51(11)
C1 C6 C7 C8 175.39(11)
C1 C6 C7 C12 -0.26(11)
C2 C1 C6 C5 1.36(16)
C2 C1 C6 C7 -177.33(10)
C2 C3 C4 C5 0.29(17)
C2 C3 C20 O1 -164.0(2)
C2 C3 C20 O1A 0.7(3)
C3 C4 C5 C6 0.39(17)
C4 C3 C20 O1 14.7(3)
C4 C3 C20 O1A 179.4(2)
C4 C5 C6 C1 -1.18(15)
C4 C5 C6 C7 177.04(11)
C5 C6 C7 C8 -3.0(2)
C5 C6 C7 C12 -178.65(11)
C6 C1 C2 C3 -0.67(16)
C6 C7 C8 C9 -173.33(11)
C6 C7 C12 N1 -1.22(11)
C6 C7 C12 C11 177.29(9)
C7 C8 C9 C10 -2.23(15)
C8 C7 C12 N1 -177.70(9)
C8 C7 C12 C11 0.81(15)
C8 C9 C10 N2 177.15(9)
C8 C9 C10 C11 -0.23(15)
C9 C10 C11 C12 2.88(15)
C10 N2 C21 C22 41.06(14)
C10 N2 C21 C26 -139.67(10)
C10 N2 C31 C32 37.01(15)
C10 N2 C31 C36 -142.41(10)
C10 C11 C12 N1 175.02(10)
C10 C11 C12 C7 -3.19(15)
C12 N1 C1 C2 176.44(11)
C12 N1 C1 C6 -2.44(12)
C12 N1 C41 C42 -89.35(13)
C12 C7 C8 C9 1.93(15)
C20 C3 C4 C5 -178.34(11)
C21 N2 C10 C9 -138.42(10)
C21 N2 C10 C11 38.99(14)
C21 N2 C31 C32 -150.04(10)
C21 N2 C31 C36 30.54(15)
C21 C22 C23 C24 -1.10(16)
C22 C21 C26 C25 1.25(16)
C22 C23 C24 C25 1.67(16)
C23 C24 C25 C26 -0.78(17)
C24 C25 C26 C21 -0.68(17)
C26 C21 C22 C23 -0.37(15)
C31 N2 C10 C9 34.56(15)
C31 N2 C10 C11 -148.03(10)
C31 N2 C21 C22 -132.00(11)
C31 N2 C21 C26 47.27(14)
C31 C32 C33 C34 -2.15(16)
C32 C31 C36 C35 0.36(16)
C32 C33 C34 C35 1.13(17)
C33 C34 C35 C36 0.64(17)
C34 C35 C36 C31 -1.38(17)
C36 C31 C32 C33 1.39(16)
C41 N1 C1 C2 5.60(18)
C41 N1 C1 C6 -173.29(10)
C41 N1 C12 C7 172.97(10)
C41 N1 C12 C11 -5.43(18)
